data_1502833
loop_
_publ_author_name
'Shimokawa, Yoko'
'Akao, Yusuke'
'Hirasawa, Yusuke'
'Awang, Khalijah'
'Hadi, A Hamid A'
'Sato, Seizo'
'Aoyama, Chihiro'
'Takeo, Jiro'
'Shiro, Motoo'
'Morita, Hiroshi'

_publ_section_title
;
 Gneyulins A and B, stilbene trimers, and noidesols A and B,
 dihydroflavonol-C-glucosides, from the bark of Gnetum gnemonoides.
;
_journal_issue 4
_journal_name_full 'Journal of natural products'
_journal_page_first 763
_journal_page_last 767
_journal_paper_doi 10.1021/np9007987
_journal_volume 73
_journal_year 2010
_chemical_absolute_configuration ad
_chemical_formula_moiety 'C22 H24 O12, C H4 O '
_chemical_formula_sum 'C23 H28 O13'
_chemical_formula_weight 512.47
_space_group_IT_number 19
_symmetry_cell_setting orthorhombic
_symmetry_Int_Tables_number 19
_symmetry_space_group_name_Hall 'P 2ac 2ab'
_symmetry_space_group_name_H-M 'P 21 21 21'
_cell_angle_alpha 90.0000
_cell_angle_beta 90.0000
_cell_angle_gamma 90.0000
_cell_formula_units_Z 4
_cell_length_a 9.31894(17)
_cell_length_b 11.1351(2)
_cell_length_c 22.5910(7)
_cell_measurement_reflns_used 15369
_cell_measurement_temperature 93.1
_cell_measurement_theta_max 68.2
_cell_measurement_theta_min 5.1
_cell_volume 2344.21(9)
_computing_cell_refinement 'PROCESS-AUTO (Rigaku, 1998)'
_computing_data_collection 'PROCESS-AUTO (Rigaku, 1998)'
_computing_data_reduction 'CrystalStructure (Rigaku & RAC 2007)'
_computing_molecular_graphics 'ORTEP (Johnson, 1976)'
_computing_publication_material 'CrystalStructure (Rigaku & RAC 2007)'
_computing_structure_refinement 'SHELXL97 (Sheldrick, 1997)'
_computing_structure_solution 'SHELXS97 (Sheldrick, 1997)'
_diffrn_detector_area_resol_mean 10.00
_diffrn_measured_fraction_theta_full 0.983
_diffrn_measured_fraction_theta_max 0.983
_diffrn_measurement_device_type 'Rigaku RAXIS-RAPID'
_diffrn_measurement_method \w
_diffrn_radiation_type 'Cu K\a'
_diffrn_radiation_wavelength 1.54187
_diffrn_reflns_av_R_equivalents 0.070
_diffrn_reflns_limit_h_max 10
_diffrn_reflns_limit_h_min -11
_diffrn_reflns_limit_k_max 13
_diffrn_reflns_limit_k_min -13
_diffrn_reflns_limit_l_max 24
_diffrn_reflns_limit_l_min -26
_diffrn_reflns_number 18110
_diffrn_reflns_theta_full 68.24
_diffrn_reflns_theta_max 68.24
_exptl_absorpt_coefficient_mu 1.034
_exptl_absorpt_correction_T_max 0.980
_exptl_absorpt_correction_T_min 0.892
_exptl_absorpt_correction_type multi-scan
_exptl_absorpt_process_details
;
    Higashi, T. (1995). Program for Absorption Correction.
    Rigaku Corporation, Tokyo, Japan.
;
_exptl_crystal_colour colorless
_exptl_crystal_density_diffrn 1.452
_exptl_crystal_density_method 'not measured'
_exptl_crystal_description platelet
_exptl_crystal_F_000 1080.00
_exptl_crystal_size_max 0.10
_exptl_crystal_size_mid 0.05
_exptl_crystal_size_min 0.02
_refine_diff_density_max 0.25
_refine_diff_density_min -0.25
_refine_ls_abs_structure_details 'Flack, H. D. (1983), Acta Cryst. A39, 876-881.  1788 Friedel Pairs'
_refine_ls_abs_structure_Flack -0.1(2)
_refine_ls_extinction_coef 0.0022(2)
_refine_ls_extinction_method SHELXL
_refine_ls_goodness_of_fit_ref 0.902
_refine_ls_hydrogen_treatment constr
_refine_ls_number_parameters 338
_refine_ls_number_reflns 4210
_refine_ls_R_factor_gt 0.0471
_refine_ls_shift/su_max 0.0060
_refine_ls_structure_factor_coef Fsqd
_refine_ls_weighting_details 'w = 1/[\s^2^(Fo^2^)+(0.0395P)^2^+0.0000P] where P=(Fo^2^+2Fc^2^)/3'
_refine_ls_weighting_scheme calc
_refine_ls_wR_factor_ref 0.1000
_reflns_number_gt 2624
_reflns_number_total 4210
_reflns_threshold_expression F^2^>2.0\s(F^2^)
_cod_data_source_file np9007987_si_001.cif
_cod_data_source_block '_GNE-1'
_cod_original_formula_sum 'C23 H28 O13 '
_cod_database_code 1502833

loop_
_symmetry_equiv_pos_site_id
_symmetry_equiv_pos_as_xyz
1 +X,+Y,+Z
2 1/2+X,1/2-Y,-Z
3 -X,1/2+Y,1/2-Z
4 1/2-X,-Y,1/2+Z

loop_
_atom_site_label
_atom_site_type_symbol
_atom_site_fract_x
_atom_site_fract_y
_atom_site_fract_z
_atom_site_U_iso_or_equiv
_atom_site_adp_type
_atom_site_occupancy
_atom_site_symmetry_multiplicity
_atom_site_calc_flag
_atom_site_refinement_flags
O1 O 0.7310(2) 0.5055(2) 0.28220(9) 0.0356(5) Uani 1.00 1 d .
O2 O 0.7937(2) 0.7432(2) 0.17328(9) 0.0406(6) Uani 1.00 1 d .
O3 O 0.7064(2) 0.5528(2) 0.10327(10) 0.0448(6) Uani 1.00 1 d .
O4 O 0.7007(2) 0.3195(2) 0.09072(9) 0.0442(6) Uani 1.00 1 d .
O5 O 0.6589(2) 0.0913(2) 0.26869(9) 0.0373(6) Uani 1.00 1 d .
O6 O 0.9750(2) 0.9824(2) 0.34371(12) 0.0493(6) Uani 1.00 1 d .
O7 O 0.7598(2) 0.9862(2) 0.42520(10) 0.0452(6) Uani 1.00 1 d .
O8 O 0.5751(2) 0.37121(18) 0.36211(9) 0.0339(5) Uani 1.00 1 d .
O9 O 0.9223(2) 0.21977(18) 0.35519(10) 0.0387(5) Uani 1.00 1 d .
O10 O 0.9213(2) 0.3310(2) 0.47310(9) 0.0379(5) Uani 1.00 1 d .
O11 O 0.6308(2) 0.3340(2) 0.52028(9) 0.0418(6) Uani 1.00 1 d .
O12 O 0.2954(2) 0.4133(2) 0.40776(10) 0.0439(6) Uani 1.00 1 d .
O13 O 1.0814(2) 0.5295(2) 0.47670(12) 0.0510(7) Uani 1.00 1 d .
C2 C 0.7966(3) 0.6119(3) 0.25630(14) 0.0378(9) Uani 1.00 1 d .
C3 C 0.7209(3) 0.6442(3) 0.19931(14) 0.0395(9) Uani 1.00 1 d .
C4 C 0.7146(3) 0.5350(3) 0.15794(16) 0.0381(8) Uani 1.00 1 d .
C5 C 0.7006(3) 0.3129(3) 0.15057(15) 0.0379(8) Uani 1.00 1 d .
C6 C 0.6899(3) 0.2017(3) 0.17693(14) 0.0364(8) Uani 1.00 1 d .
C7 C 0.6803(3) 0.1957(3) 0.23841(14) 0.0331(8) Uani 1.00 1 d .
C8 C 0.6919(3) 0.2992(3) 0.27487(13) 0.0313(8) Uani 1.00 1 d .
C9 C 0.7120(3) 0.4071(3) 0.24641(15) 0.0334(8) Uani 1.00 1 d .
C10 C 0.7101(3) 0.4196(3) 0.18452(14) 0.0317(8) Uani 1.00 1 d .
C11 C 0.7907(3) 0.7055(3) 0.30370(14) 0.0355(8) Uani 1.00 1 d .
C12 C 0.8910(3) 0.7990(3) 0.30506(14) 0.0390(8) Uani 1.00 1 d .
C13 C 0.8773(3) 0.8918(3) 0.34591(15) 0.0371(8) Uani 1.00 1 d .
C14 C 0.7660(3) 0.8917(3) 0.38640(15) 0.0362(8) Uani 1.00 1 d .
C15 C 0.6675(3) 0.7982(3) 0.38687(15) 0.0407(9) Uani 1.00 1 d .
C16 C 0.6805(3) 0.7054(3) 0.34466(14) 0.0401(8) Uani 1.00 1 d .
C17 C 0.6814(3) 0.2870(3) 0.34141(13) 0.0324(8) Uani 1.00 1 d .
C18 C 0.8222(3) 0.3097(3) 0.37393(13) 0.0324(8) Uani 1.00 1 d .
C19 C 0.7962(3) 0.2962(3) 0.44016(13) 0.0326(8) Uani 1.00 1 d .
C20 C 0.6721(3) 0.3707(3) 0.46164(13) 0.0342(8) Uani 1.00 1 d .
C21 C 0.5395(3) 0.3515(3) 0.42278(13) 0.0330(8) Uani 1.00 1 d .
C22 C 0.4242(3) 0.4424(3) 0.43896(14) 0.0394(9) Uani 1.00 1 d .
C23 C 0.6510(3) -0.0182(3) 0.23446(15) 0.0432(9) Uani 1.00 1 d .
C24 C 1.0114(4) 0.6365(3) 0.45220(17) 0.0625(12) Uani 1.00 1 d .
H2 H 0.8994 0.5939 0.2473 0.045 Uiso 1.00 1 c R
H2O H 0.7391 0.7775 0.1490 0.049 Uiso 1.00 1 c R
H3 H 0.6206 0.6694 0.2089 0.047 Uiso 1.00 1 c R
H4O H 0.7150 0.3909 0.0802 0.053 Uiso 1.00 1 c R
H6 H 0.6891 0.1306 0.1537 0.044 Uiso 1.00 1 c R
H6O H 0.9374 1.0459 0.3564 0.059 Uiso 1.00 1 c R
H7O H 0.6971 0.9725 0.4510 0.054 Uiso 1.00 1 c R
H9O H 1.0044 0.2502 0.3524 0.046 Uiso 1.00 1 c R
H10O H 0.9891 0.2839 0.4653 0.045 Uiso 1.00 1 c R
H11O H 0.6838 0.3680 0.5453 0.050 Uiso 1.00 1 c R
H12 H 0.9688 0.7992 0.2779 0.047 Uiso 1.00 1 c R
H12O H 0.2261 0.4506 0.4228 0.053 Uiso 1.00 1 c R
H13O H 1.0216 0.4733 0.4790 0.061 Uiso 1.00 1 c R
H15 H 0.5923 0.7966 0.4153 0.049 Uiso 1.00 1 c R
H16 H 0.6124 0.6418 0.3444 0.048 Uiso 1.00 1 c R
H17 H 0.6480 0.2039 0.3510 0.039 Uiso 1.00 1 c R
H18 H 0.8596 0.3918 0.3647 0.039 Uiso 1.00 1 c R
H19 H 0.7752 0.2099 0.4488 0.039 Uiso 1.00 1 c R
H20 H 0.6992 0.4576 0.4617 0.041 Uiso 1.00 1 c R
H21 H 0.5020 0.2681 0.4282 0.040 Uiso 1.00 1 c R
H22A H 0.4065 0.4404 0.4822 0.047 Uiso 1.00 1 c R
H22B H 0.4562 0.5243 0.4281 0.047 Uiso 1.00 1 c R
H23A H 0.6279 -0.0856 0.2607 0.052 Uiso 1.00 1 c R
H23B H 0.7437 -0.0330 0.2153 0.052 Uiso 1.00 1 c R
H23C H 0.5762 -0.0104 0.2042 0.052 Uiso 1.00 1 c R
H24A H 1.0827 0.7003 0.4469 0.075 Uiso 1.00 1 c R
H24B H 0.9365 0.6640 0.4795 0.075 Uiso 1.00 1 c R
H24C H 0.9682 0.6167 0.4139 0.075 Uiso 1.00 1 c R

loop_
_atom_site_aniso_label
_atom_site_aniso_U_11
_atom_site_aniso_U_22
_atom_site_aniso_U_33
_atom_site_aniso_U_12
_atom_site_aniso_U_13
_atom_site_aniso_U_23
O1 0.0419(13) 0.0341(15) 0.0307(13) -0.0073(11) 0.0047(10) -0.0015(10)
O2 0.0360(13) 0.0374(15) 0.0485(16) 0.0012(11) 0.0014(11) 0.0101(11)
O3 0.0450(14) 0.0537(17) 0.0358(14) -0.0059(12) -0.0013(12) 0.0082(12)
O4 0.0523(15) 0.0484(16) 0.0320(14) -0.0059(14) 0.0042(12) -0.0015(12)
O5 0.0430(14) 0.0321(15) 0.0368(15) -0.0024(11) -0.0022(11) -0.0008(11)
O6 0.0389(13) 0.0373(16) 0.0717(18) -0.0055(12) 0.0115(13) -0.0094(14)
O7 0.0434(15) 0.0390(16) 0.0534(17) -0.0073(11) 0.0100(11) -0.0129(13)
O8 0.0342(12) 0.0391(15) 0.0284(13) 0.0038(11) 0.0019(10) -0.0032(10)
O9 0.0291(11) 0.0346(14) 0.0523(14) 0.0008(11) 0.0029(12) -0.0019(11)
O10 0.0315(12) 0.0404(15) 0.0417(13) 0.0012(11) -0.0069(11) -0.0021(11)
O11 0.0404(13) 0.0567(17) 0.0284(13) -0.0107(12) -0.0016(10) 0.0030(12)
O12 0.0299(13) 0.0588(18) 0.0429(15) 0.0033(12) -0.0017(12) -0.0087(12)
O13 0.0403(14) 0.0464(18) 0.0664(17) -0.0021(13) -0.0053(14) -0.0032(15)
C2 0.040(2) 0.040(2) 0.033(2) -0.0040(18) 0.0048(17) 0.0058(17)
C3 0.042(2) 0.042(2) 0.035(2) -0.0021(19) 0.0089(17) 0.0014(17)
C4 0.0352(19) 0.044(2) 0.035(2) -0.0032(17) 0.0027(17) 0.0033(18)
C5 0.0344(19) 0.053(2) 0.027(2) 0.0006(18) 0.0017(15) -0.0013(18)
C6 0.0374(19) 0.041(2) 0.031(2) -0.0064(17) -0.0001(15) -0.0014(16)
C7 0.0286(18) 0.037(2) 0.034(2) -0.0019(16) 0.0026(14) -0.0003(17)
C8 0.0341(18) 0.035(2) 0.0249(19) 0.0005(16) -0.0013(14) -0.0013(16)
C9 0.0325(19) 0.034(2) 0.034(2) 0.0018(16) 0.0029(16) -0.0031(16)
C10 0.0303(18) 0.040(2) 0.025(2) -0.0018(16) 0.0027(15) 0.0030(16)
C11 0.0376(19) 0.037(2) 0.032(2) 0.0007(18) 0.0004(16) -0.0018(16)
C12 0.0341(19) 0.041(2) 0.042(2) 0.0001(17) 0.0015(15) -0.0001(18)
C13 0.0310(19) 0.036(2) 0.044(2) -0.0026(16) 0.0010(17) 0.0004(18)
C14 0.038(2) 0.031(2) 0.039(2) 0.0000(16) -0.0008(16) -0.0068(17)
C15 0.035(2) 0.041(2) 0.046(2) -0.0027(18) 0.0040(16) -0.0023(18)
C16 0.040(2) 0.034(2) 0.046(2) -0.0040(17) -0.0037(17) -0.0011(18)
C17 0.0289(18) 0.035(2) 0.0330(19) -0.0022(16) 0.0029(14) -0.0019(16)
C18 0.0289(18) 0.031(2) 0.037(2) -0.0020(15) 0.0019(14) -0.0062(16)
C19 0.0302(18) 0.034(2) 0.0336(19) -0.0045(16) -0.0019(15) -0.0015(15)
C20 0.0346(19) 0.042(2) 0.0260(19) -0.0043(16) 0.0025(15) -0.0002(16)
C21 0.0318(19) 0.041(2) 0.0260(19) -0.0039(17) 0.0059(14) -0.0018(15)
C22 0.0315(19) 0.047(2) 0.039(2) -0.0046(18) 0.0023(16) -0.0063(17)
C23 0.052(2) 0.037(2) 0.041(2) -0.0020(19) -0.0034(18) -0.0061(17)
C24 0.052(2) 0.069(3) 0.067(2) -0.002(2) 0.003(2) 0.015(2)

loop_
_atom_type_symbol
_atom_type_description
_atom_type_scat_dispersion_real
_atom_type_scat_dispersion_imag
_atom_type_scat_source
C C 0.018 0.009
;
International Tables for Crystallography
(1992, Vol. C, Tables 4.2.6.8 and 6.1.1.4)
;
H H 0.000 0.000
;
International Tables for Crystallography
(1992, Vol. C, Table 6.1.1.4)
;
O O 0.049 0.032
;
International Tables for Crystallography
(1992, Vol. C, Tables 4.2.6.8 and 6.1.1.4)
;

loop_
_geom_angle_atom_site_label_1
_geom_angle_atom_site_label_2
_geom_angle_atom_site_label_3
_geom_angle
_geom_angle_publ_flag
C2 O1 C9 117.8(2) yes
C7 O5 C23 117.3(2) yes
C17 O8 C21 111.8(2) yes
O1 C2 C3 109.9(2) yes
O1 C2 C11 105.3(2) yes
C3 C2 C11 115.3(2) yes
O2 C3 C2 108.3(2) yes
O2 C3 C4 112.4(2) yes
C2 C3 C4 110.4(2) yes
O3 C4 C3 118.5(3) yes
O3 C4 C10 124.0(3) yes
C3 C4 C10 117.4(3) yes
O4 C5 C6 118.7(3) yes
O4 C5 C10 119.7(3) yes
C6 C5 C10 121.6(3) yes
C5 C6 C7 118.6(3) yes
O5 C7 C6 123.4(3) yes
O5 C7 C8 114.3(2) yes
C6 C7 C8 122.3(3) yes
C7 C8 C9 116.6(2) yes
C7 C8 C17 119.9(2) yes
C9 C8 C17 123.5(2) yes
O1 C9 C8 116.1(2) yes
O1 C9 C10 120.5(3) yes
C8 C9 C10 123.4(3) yes
C4 C10 C5 122.1(3) yes
C4 C10 C9 120.7(3) yes
C5 C10 C9 117.2(3) yes
C2 C11 C12 120.7(2) yes
C2 C11 C16 120.3(3) yes
C12 C11 C16 118.8(3) yes
C11 C12 C13 120.4(2) yes
O6 C13 C12 117.7(2) yes
O6 C13 C14 121.8(3) yes
C12 C13 C14 120.5(3) yes
O7 C14 C13 117.0(2) yes
O7 C14 C15 122.9(2) yes
C13 C14 C15 120.1(3) yes
C14 C15 C16 119.2(3) yes
C11 C16 C15 121.0(3) yes
O8 C17 C8 108.0(2) yes
O8 C17 C18 109.1(2) yes
C8 C17 C18 114.1(2) yes
O9 C18 C17 107.6(2) yes
O9 C18 C19 109.0(2) yes
C17 C18 C19 108.7(2) yes
O10 C19 C18 110.7(2) yes
O10 C19 C20 107.9(2) yes
C18 C19 C20 112.6(2) yes
O11 C20 C19 110.2(2) yes
O11 C20 C21 105.8(2) yes
C19 C20 C21 111.0(2) yes
O8 C21 C20 110.0(2) yes
O8 C21 C22 107.0(2) yes
C20 C21 C22 109.8(2) yes
O12 C22 C21 108.9(2) yes

loop_
_geom_bond_atom_site_label_1
_geom_bond_atom_site_label_2
_geom_bond_distance
_geom_bond_publ_flag
O1 C2 1.456(4) yes
O1 C9 1.374(4) yes
O2 C3 1.422(4) yes
O3 C4 1.253(4) yes
O4 C5 1.354(3) yes
O5 C7 1.364(4) yes
O5 C23 1.446(4) yes
O6 C13 1.360(4) yes
O7 C14 1.371(4) yes
O8 C17 1.442(3) yes
O8 C21 1.427(3) yes
O9 C18 1.432(3) yes
O10 C19 1.436(3) yes
O11 C20 1.439(3) yes
O12 C22 1.430(3) yes
O13 C24 1.467(4) yes
C2 C3 1.512(4) yes
C2 C11 1.496(4) yes
C3 C4 1.535(4) yes
C4 C10 1.419(5) yes
C5 C6 1.378(5) yes
C5 C10 1.416(5) yes
C6 C7 1.393(4) yes
C7 C8 1.420(4) yes
C8 C9 1.375(4) yes
C8 C17 1.513(4) yes
C9 C10 1.405(4) yes
C11 C12 1.399(4) yes
C11 C16 1.383(4) yes
C12 C13 1.391(4) yes
C13 C14 1.383(4) yes
C14 C15 1.389(4) yes
C15 C16 1.411(4) yes
C17 C18 1.525(4) yes
C18 C19 1.523(4) yes
C19 C20 1.504(4) yes
C20 C21 1.531(4) yes
C21 C22 1.520(4) yes

loop_
_geom_hbond_atom_site_label_D
_geom_hbond_atom_site_label_H
_geom_hbond_atom_site_label_A
_geom_hbond_site_symmetry_A
_geom_hbond_distance_DA
_geom_hbond_distance_DH
_geom_hbond_distance_HA
_geom_hbond_angle_DHA
_geom_hbond_publ_flag
O(2) H(2O) O(12) 3_655 2.761(3) 0.840 2.010 148.5 no
O(4) H(4O) O(3) . 2.614(3) 0.840 1.882 144.9 no
O(6) H(6O) O(7) . 2.724(3) 0.840 2.363 106.6 no
O(6) H(6O) O(9) 1_565 2.700(3) 0.840 1.943 149.4 no
O(7) H(7O) O(13) 2_466 2.774(3) 0.840 1.959 165.0 no
O(9) H(9O) O(2) 3_745 2.736(3) 0.840 1.967 151.6 no
O(10) H(10O) O(11) 2_556 2.685(3) 0.840 1.897 156.7 no
O(11) H(11O) O(3) 4_665 2.720(3) 0.840 1.881 177.5 no
O(12) H(12O) O(13) 1_455 2.842(3) 0.840 2.017 167.4 no
O(13) H(13O) O(10) . 2.668(3) 0.840 1.844 166.4 no
